data_4132619
loop_
_publ_author_name
'Tanushi, Akira'
'Radosevich, Alexander T.'

_publ_section_title
;
 Insertion of a Nontrigonal Phosphorus Ligand into a Transition
 Metal-Hydride: Direct Access to a Metallohydrophosphorane.
;
_journal_issue 26
_journal_name_full 'Journal of the American Chemical Society'
_journal_page_first 8114
_journal_page_last 8118
_journal_paper_doi 10.1021/jacs.8b05156
_journal_volume 140
_journal_year 2018
_chemical_formula_sum 'C22 H16 N5 P'
_chemical_formula_weight 381.37
_space_group_crystal_system monoclinic
_space_group_IT_number 15
_space_group_name_Hall '-C 2yc'
_space_group_name_H-M_alt 'C 1 2/c 1'
_atom_sites_solution_hydrogens geom
_atom_sites_solution_primary direct
_atom_sites_solution_secondary difmap
_audit_creation_method SHELXL-2014/7
_cell_angle_alpha 90
_cell_angle_beta 116.124(2)
_cell_angle_gamma 90
_cell_formula_units_Z 8
_cell_length_a 23.2935(15)
_cell_length_b 10.5714(7)
_cell_length_c 15.8503(10)
_cell_measurement_reflns_used 9881
_cell_measurement_temperature 100(2)
_cell_measurement_theta_max 34.98
_cell_measurement_theta_min 2.66
_cell_volume 3504.3(4)
_computing_cell_refinement 'SAINT 8.38A (Bruker-AXS, 2017)'
_computing_data_collection 'APEX3 v2017.3.0 (Bruker-AXS, 2017)'
_computing_data_reduction 'SAINT 8.38A (Bruker-AXS, 2017)'
_computing_molecular_graphics 'Bruker SHELXTL'
_computing_publication_material 'Bruker SHELXTL'
_computing_structure_refinement 'SHELXL-2014/7 (Sheldrick, 2014)'
_computing_structure_solution 'SHELXT-2015 (Sheldrick, 2015)'
_diffrn_ambient_temperature 100(2)
_diffrn_detector_area_resol_mean 8.3
_diffrn_measured_fraction_theta_full 0.998
_diffrn_measured_fraction_theta_max 0.999
_diffrn_measurement_device_type 'Bruker Smart APEX2 CCD'
_diffrn_measurement_method '\f and \w scans'
_diffrn_radiation_type MoK\a
_diffrn_radiation_wavelength 0.71073
_diffrn_reflns_av_R_equivalents 0.0556
_diffrn_reflns_av_unetI/netI 0.0309
_diffrn_reflns_Laue_measured_fraction_full 0.998
_diffrn_reflns_Laue_measured_fraction_max 0.999
_diffrn_reflns_limit_h_max 38
_diffrn_reflns_limit_h_min -38
_diffrn_reflns_limit_k_max 17
_diffrn_reflns_limit_k_min -15
_diffrn_reflns_limit_l_max 25
_diffrn_reflns_limit_l_min -25
_diffrn_reflns_number 71875
_diffrn_reflns_point_group_measured_fraction_full 0.998
_diffrn_reflns_point_group_measured_fraction_max 0.999
_diffrn_reflns_theta_full 25.242
_diffrn_reflns_theta_max 35.630
_diffrn_reflns_theta_min 1.947
_diffrn_source 'I\mS micro-focus sealed tube, multilayer optics'
_exptl_absorpt_coefficient_mu 0.176
_exptl_absorpt_correction_T_max 0.7471
_exptl_absorpt_correction_T_min 0.7055
_exptl_absorpt_correction_type multi-scan
_exptl_absorpt_process_details 'SADABS (Herbst-Irmer et al., 2015)'
_exptl_crystal_colour colourless
_exptl_crystal_density_diffrn 1.446
_exptl_crystal_density_method 'not measured'
_exptl_crystal_description blade
_exptl_crystal_F_000 1584
_exptl_crystal_size_max 0.208
_exptl_crystal_size_mid 0.156
_exptl_crystal_size_min 0.090
_refine_diff_density_max 0.507
_refine_diff_density_min -0.330
_refine_diff_density_rms 0.063
_refine_ls_extinction_method none
_refine_ls_goodness_of_fit_ref 1.035
_refine_ls_hydrogen_treatment constr
_refine_ls_matrix_type full
_refine_ls_number_parameters 253
_refine_ls_number_reflns 8079
_refine_ls_number_restraints 0
_refine_ls_restrained_S_all 1.035
_refine_ls_R_factor_all 0.0523
_refine_ls_R_factor_gt 0.0397
_refine_ls_shift/su_max 0.003
_refine_ls_shift/su_mean 0.000
_refine_ls_structure_factor_coef Fsqd
_refine_ls_weighting_details 'w=1/[\s^2^(Fo^2^)+(0.0518P)^2^+2.1001P] where P=(Fo^2^+2Fc^2^)/3'
_refine_ls_weighting_scheme calc
_refine_ls_wR_factor_gt 0.1028
_refine_ls_wR_factor_ref 0.1100
_reflns_Friedel_coverage 0.000
_reflns_number_gt 6530
_reflns_number_total 8079
_reflns_threshold_expression 'I > 2\s(I)'
_cod_data_source_file ja8b05156_si_002.cif
_cod_data_source_block X17164
_cod_original_sg_symbol_H-M 'C 2/c'
_cod_database_code 4132619
_shelx_shelxl_version_number 2014/7
_shelx_space_group_comment
; 
The symmetry employed for this shelxl refinement is uniquely defined 
by the following loop, which should always be used as a source of 
symmetry information in preference to the above space-group names. 
They are only intended as comments. 
;
_shelx_estimated_absorpt_t_min 0.964
_shelx_estimated_absorpt_t_max 0.984

loop_
_space_group_symop_operation_xyz
'x, y, z'
'-x, y, -z+1/2'
'x+1/2, y+1/2, z'
'-x+1/2, y+1/2, -z+1/2'
'-x, -y, -z'
'x, -y, z-1/2'
'-x+1/2, -y+1/2, -z'
'x+1/2, -y+1/2, z-1/2'

loop_
_atom_site_label
_atom_site_type_symbol
_atom_site_fract_x
_atom_site_fract_y
_atom_site_fract_z
_atom_site_U_iso_or_equiv
_atom_site_adp_type
_atom_site_occupancy
_atom_site_site_symmetry_order
_atom_site_calc_flag
_atom_site_refinement_flags_posn
_atom_site_refinement_flags_adp
P1 P 0.70167(2) 0.65289(2) 0.66196(2) 0.01384(6) Uani 1 1 d . .
N1 N 0.62643(4) 0.60950(7) 0.57487(5) 0.01525(13) Uani 1 1 d . .
N2 N 0.73210(4) 0.50564(7) 0.65496(5) 0.01562(13) Uani 1 1 d . .
N3 N 0.82469(4) 0.38903(8) 0.68582(6) 0.01859(15) Uani 1 1 d . .
N4 N 0.71120(4) 0.75631(7) 0.58052(5) 0.01466(13) Uani 1 1 d . .
N5 N 0.80779(4) 0.77192(8) 0.70218(6) 0.01732(14) Uani 1 1 d . .
C1 C 0.62703(4) 0.48420(8) 0.54214(6) 0.01561(15) Uani 1 1 d . .
C2 C 0.68720(4) 0.42622(8) 0.58568(6) 0.01567(15) Uani 1 1 d . .
C3 C 0.69558(5) 0.30354(9) 0.56111(7) 0.01940(17) Uani 1 1 d . .
H3 H 0.7363 0.2639 0.5897 0.023 Uiso 1 1 calc R U
C4 C 0.64271(5) 0.23986(9) 0.49350(7) 0.02235(18) Uani 1 1 d . .
H4 H 0.6477 0.1560 0.4763 0.027 Uiso 1 1 calc R U
C5 C 0.58323(5) 0.29710(10) 0.45125(7) 0.02288(19) Uani 1 1 d . .
H5 H 0.5479 0.2522 0.4056 0.027 Uiso 1 1 calc R U
C6 C 0.57487(5) 0.42057(10) 0.47543(7) 0.01951(17) Uani 1 1 d . .
H6 H 0.5341 0.4601 0.4466 0.023 Uiso 1 1 calc R U
C7 C 0.79495(4) 0.46988(8) 0.71749(6) 0.01526(15) Uani 1 1 d . .
C8 C 0.82373(5) 0.52172(9) 0.80834(6) 0.01808(16) Uani 1 1 d . .
H8 H 0.8012 0.5796 0.8286 0.022 Uiso 1 1 calc R U
C9 C 0.88549(5) 0.48654(10) 0.86741(7) 0.02092(18) Uani 1 1 d . .
H9 H 0.9065 0.5212 0.9289 0.025 Uiso 1 1 calc R U
C10 C 0.91667(5) 0.39982(10) 0.83611(8) 0.02287(19) Uani 1 1 d . .
H10 H 0.9590 0.3729 0.8758 0.027 Uiso 1 1 calc R U
C11 C 0.88434(5) 0.35390(10) 0.74579(8) 0.02225(18) Uani 1 1 d . .
H11 H 0.9055 0.2939 0.7247 0.027 Uiso 1 1 calc R U
C12 C 0.60328(4) 0.70660(8) 0.50481(6) 0.01510(15) Uani 1 1 d . .
C13 C 0.65213(4) 0.78541(8) 0.50522(6) 0.01421(14) Uani 1 1 d . .
C14 C 0.63745(5) 0.87677(9) 0.43565(6) 0.01704(16) Uani 1 1 d . .
H14 H 0.6702 0.9266 0.4320 0.020 Uiso 1 1 calc R U
C15 C 0.57367(5) 0.89398(10) 0.37127(7) 0.02082(18) Uani 1 1 d . .
H15 H 0.5632 0.9572 0.3242 0.025 Uiso 1 1 calc R U
C16 C 0.52528(5) 0.82093(10) 0.37449(7) 0.02245(19) Uani 1 1 d . .
H16 H 0.4820 0.8358 0.3311 0.027 Uiso 1 1 calc R U
C17 C 0.54018(5) 0.72536(10) 0.44167(7) 0.01971(17) Uani 1 1 d . .
H17 H 0.5074 0.6740 0.4439 0.024 Uiso 1 1 calc R U
C18 C 0.76630(4) 0.82916(8) 0.62330(6) 0.01481(15) Uani 1 1 d . .
C19 C 0.77900(5) 0.94650(9) 0.59448(7) 0.01875(16) Uani 1 1 d . .
H19 H 0.7492 0.9853 0.5381 0.022 Uiso 1 1 calc R U
C20 C 0.83666(5) 1.00427(10) 0.65111(7) 0.02277(19) Uani 1 1 d . .
H20 H 0.8469 1.0839 0.6334 0.027 Uiso 1 1 calc R U
C21 C 0.87949(5) 0.94641(11) 0.73356(7) 0.0239(2) Uani 1 1 d . .
H21 H 0.9191 0.9852 0.7730 0.029 Uiso 1 1 calc R U
C22 C 0.86260(5) 0.83036(10) 0.75629(7) 0.02127(18) Uani 1 1 d . .
H22 H 0.8913 0.7905 0.8129 0.026 Uiso 1 1 calc R U

loop_
_atom_site_aniso_label
_atom_site_aniso_U_11
_atom_site_aniso_U_22
_atom_site_aniso_U_33
_atom_site_aniso_U_23
_atom_site_aniso_U_13
_atom_site_aniso_U_12
P1 0.01554(10) 0.01316(10) 0.01278(9) -0.00010(7) 0.00621(8) 0.00065(7)
N1 0.0159(3) 0.0147(3) 0.0146(3) 0.0009(2) 0.0062(2) -0.0002(2)
N2 0.0170(3) 0.0128(3) 0.0151(3) -0.0002(2) 0.0054(3) 0.0008(2)
N3 0.0197(3) 0.0166(3) 0.0221(4) 0.0013(3) 0.0116(3) 0.0018(3)
N4 0.0150(3) 0.0129(3) 0.0151(3) 0.0008(2) 0.0057(2) -0.0008(2)
N5 0.0161(3) 0.0176(3) 0.0170(3) -0.0009(3) 0.0061(3) 0.0011(3)
C1 0.0184(4) 0.0141(3) 0.0155(3) 0.0003(3) 0.0086(3) -0.0021(3)
C2 0.0196(4) 0.0131(3) 0.0153(3) 0.0003(3) 0.0085(3) -0.0017(3)
C3 0.0251(4) 0.0136(4) 0.0205(4) -0.0007(3) 0.0110(3) -0.0012(3)
C4 0.0295(5) 0.0154(4) 0.0235(4) -0.0039(3) 0.0130(4) -0.0056(3)
C5 0.0257(5) 0.0205(4) 0.0233(4) -0.0049(3) 0.0116(4) -0.0097(4)
C6 0.0188(4) 0.0203(4) 0.0197(4) -0.0016(3) 0.0086(3) -0.0054(3)
C7 0.0169(4) 0.0134(3) 0.0163(3) 0.0031(3) 0.0080(3) 0.0008(3)
C8 0.0187(4) 0.0199(4) 0.0159(4) 0.0018(3) 0.0079(3) 0.0023(3)
C9 0.0187(4) 0.0248(4) 0.0177(4) 0.0040(3) 0.0066(3) 0.0014(3)
C10 0.0181(4) 0.0240(5) 0.0259(5) 0.0065(4) 0.0092(3) 0.0040(3)
C11 0.0210(4) 0.0195(4) 0.0289(5) 0.0023(3) 0.0134(4) 0.0039(3)
C12 0.0163(3) 0.0152(4) 0.0139(3) 0.0010(3) 0.0067(3) 0.0004(3)
C13 0.0156(3) 0.0137(3) 0.0135(3) -0.0005(3) 0.0066(3) 0.0006(3)
C14 0.0203(4) 0.0154(4) 0.0148(3) 0.0008(3) 0.0071(3) -0.0011(3)
C15 0.0226(4) 0.0203(4) 0.0156(4) 0.0036(3) 0.0047(3) 0.0006(3)
C16 0.0184(4) 0.0243(5) 0.0199(4) 0.0051(3) 0.0041(3) 0.0012(3)
C17 0.0154(4) 0.0223(4) 0.0193(4) 0.0028(3) 0.0057(3) -0.0004(3)
C18 0.0147(3) 0.0144(3) 0.0163(3) -0.0018(3) 0.0077(3) -0.0004(3)
C19 0.0187(4) 0.0183(4) 0.0197(4) 0.0004(3) 0.0090(3) -0.0031(3)
C20 0.0227(4) 0.0236(4) 0.0240(4) -0.0027(4) 0.0121(4) -0.0078(4)
C21 0.0183(4) 0.0299(5) 0.0226(4) -0.0049(4) 0.0082(3) -0.0075(4)
C22 0.0170(4) 0.0255(5) 0.0193(4) -0.0028(3) 0.0062(3) -0.0001(3)

loop_
_atom_type_symbol
_atom_type_description
_atom_type_scat_dispersion_real
_atom_type_scat_dispersion_imag
_atom_type_scat_source
C C 0.0033 0.0016 'International Tables Vol C Tables 4.2.6.8 and 6.1.1.4'
H H 0.0000 0.0000 'International Tables Vol C Tables 4.2.6.8 and 6.1.1.4'
N N 0.0061 0.0033 'International Tables Vol C Tables 4.2.6.8 and 6.1.1.4'
P P 0.1023 0.0942 'International Tables Vol C Tables 4.2.6.8 and 6.1.1.4'

loop_
_geom_angle_atom_site_label_1
_geom_angle_atom_site_label_2
_geom_angle_atom_site_label_3
_geom_angle
N2 P1 N1 90.56(4)
N2 P1 N4 108.67(4)
N1 P1 N4 89.45(4)
C1 N1 C12 116.41(7)
C1 N1 P1 111.36(6)
C12 N1 P1 109.18(6)
C7 N2 C2 124.84(8)
C7 N2 P1 121.50(6)
C2 N2 P1 113.57(6)
C7 N3 C11 117.29(9)
C18 N4 C13 129.99(8)
C18 N4 P1 111.71(6)
C13 N4 P1 111.30(6)
C22 N5 C18 118.86(9)
C6 C1 C2 120.98(9)
C6 C1 N1 125.73(9)
C2 C1 N1 113.29(8)
C3 C2 C1 120.16(8)
C3 C2 N2 128.64(9)
C1 C2 N2 111.14(8)
C2 C3 C4 118.56(9)
C2 C3 H3 120.7
C4 C3 H3 120.7
C5 C4 C3 121.08(9)
C5 C4 H4 119.5
C3 C4 H4 119.5
C4 C5 C6 120.39(9)
C4 C5 H5 119.8
C6 C5 H5 119.8
C1 C6 C5 118.82(9)
C1 C6 H6 120.6
C5 C6 H6 120.6
N3 C7 C8 123.02(9)
N3 C7 N2 117.31(8)
C8 C7 N2 119.65(8)
C9 C8 C7 118.38(9)
C9 C8 H8 120.8
C7 C8 H8 120.8
C8 C9 C10 119.27(10)
C8 C9 H9 120.4
C10 C9 H9 120.4
C11 C10 C9 118.06(9)
C11 C10 H10 121.0
C9 C10 H10 121.0
N3 C11 C10 123.93(10)
N3 C11 H11 118.0
C10 C11 H11 118.0
C17 C12 C13 121.24(8)
C17 C12 N1 125.61(8)
C13 C12 N1 113.15(8)
C14 C13 N4 129.33(8)
C14 C13 C12 119.43(8)
N4 C13 C12 111.24(8)
C13 C14 C15 118.78(9)
C13 C14 H14 120.6
C15 C14 H14 120.6
C16 C15 C14 121.45(9)
C16 C15 H15 119.3
C14 C15 H15 119.3
C15 C16 C17 119.89(9)
C15 C16 H16 120.1
C17 C16 H16 120.1
C12 C17 C16 118.98(9)
C12 C17 H17 120.5
C16 C17 H17 120.5
N5 C18 N4 109.64(8)
N5 C18 C19 122.39(8)
N4 C18 C19 127.94(8)
C20 C19 C18 117.61(9)
C20 C19 H19 121.2
C18 C19 H19 121.2
C19 C20 C21 120.34(10)
C19 C20 H20 119.8
C21 C20 H20 119.8
C22 C21 C20 117.82(9)
C22 C21 H21 121.1
C20 C21 H21 121.1
N5 C22 C21 122.96(9)
N5 C22 H22 118.5
C21 C22 H22 118.5

loop_
_geom_bond_atom_site_label_1
_geom_bond_atom_site_label_2
_geom_bond_distance
P1 N2 1.7341(8)
P1 N1 1.7485(8)
P1 N4 1.7786(8)
N1 C1 1.4248(12)
N1 C12 1.4318(12)
N2 C7 1.4110(12)
N2 C2 1.4118(12)
N3 C7 1.3297(12)
N3 C11 1.3450(13)
N4 C18 1.3905(11)
N4 C13 1.4023(11)
N5 C22 1.3354(13)
N5 C18 1.3414(12)
C1 C6 1.3840(13)
C1 C2 1.4016(13)
C2 C3 1.3924(13)
C3 C4 1.3986(14)
C3 H3 0.9500
C4 C5 1.3847(16)
C4 H4 0.9500
C5 C6 1.3978(15)
C5 H5 0.9500
C6 H6 0.9500
C7 C8 1.4048(13)
C8 C9 1.3779(13)
C8 H8 0.9500
C9 C10 1.3896(15)
C9 H9 0.9500
C10 C11 1.3795(16)
C10 H10 0.9500
C11 H11 0.9500
C12 C17 1.3806(13)
C12 C13 1.4079(13)
C13 C14 1.3906(12)
C14 C15 1.3952(13)
C14 H14 0.9500
C15 C16 1.3858(15)
C15 H15 0.9500
C16 C17 1.3963(14)
C16 H16 0.9500
C17 H17 0.9500
C18 C19 1.3979(13)
C19 C20 1.3859(14)
C19 H19 0.9500
C20 C21 1.3890(15)
C20 H20 0.9500
C21 C22 1.3837(16)
C21 H21 0.9500
C22 H22 0.9500
